data_4114760
loop_
_publ_author_name
'Magnus G. Johnston'
'William T. A. Harrison'

_publ_section_title
;
 Lone-Pair Self-Containment in Tellurite Tubes: Hydrothermal Syntheses and
 Structures of BaTe3O7 and BaTe4O9
;
_journal_name_full 'Journal of the American Chemical Society'
_journal_page_first 4576
_journal_page_last 4577
_journal_paper_doi 10.1021/ja017648b
_journal_volume 124
_journal_year 2002
_chemical_formula_moiety 'Ba, Te3, O7'
_chemical_formula_sum 'Ba O7 Te3'
_chemical_formula_weight 632.14
_chemical_name_systematic
; 
 ? 
;
_space_group_IT_number 14
_symmetry_cell_setting monoclinic
_symmetry_space_group_name_Hall '-P 2yn'
_symmetry_space_group_name_H-M 'P 1 21/n 1'
_atom_sites_solution_hydrogens none
_atom_sites_solution_primary direct
_atom_sites_solution_secondary difmap
_audit_creation_method SHELXL-97
_cell_angle_alpha 90.00
_cell_angle_beta 98.9800(10)
_cell_angle_gamma 90.00
_cell_formula_units_Z 4
_cell_length_a 10.2765(6)
_cell_length_b 5.2510(3)
_cell_length_c 13.5499(8)
_cell_measurement_reflns_used 2673
_cell_measurement_temperature 293(2)
_cell_measurement_theta_max 32.42
_cell_measurement_theta_min 2.32
_cell_volume 722.22(7)
_computing_cell_refinement 'SAINT (Bruker, 1999)'
_computing_data_collection 'SMART (Bruker, 1999)'
_computing_data_reduction 'SAINT (Bruker, 1999)'
_computing_molecular_graphics 'ORTEP-3 (Farrugia, 1997)'
_computing_publication_material 'SHELXL-97 (Sheldrick, 1997)'
_computing_structure_refinement 'SHELXL-97 (Sheldrick, 1997)'
_computing_structure_solution 'SHELXS-97 (Sheldrick, 1997)'
_diffrn_ambient_temperature 293(2)
_diffrn_measured_fraction_theta_full 0.952
_diffrn_measured_fraction_theta_max 0.952
_diffrn_measurement_device_type 'Bruker SMART1000 diffractometer'
_diffrn_measurement_method \w
_diffrn_radiation_monochromator graphite
_diffrn_radiation_source 'fine-focus sealed tube'
_diffrn_radiation_type MoK\a
_diffrn_radiation_wavelength 0.71073
_diffrn_reflns_av_R_equivalents 0.0326
_diffrn_reflns_av_sigmaI/netI 0.0356
_diffrn_reflns_limit_h_max 14
_diffrn_reflns_limit_h_min -15
_diffrn_reflns_limit_k_max 7
_diffrn_reflns_limit_k_min -4
_diffrn_reflns_limit_l_max 20
_diffrn_reflns_limit_l_min -20
_diffrn_reflns_number 5566
_diffrn_reflns_theta_full 32.47
_diffrn_reflns_theta_max 32.47
_diffrn_reflns_theta_min 2.32
_diffrn_standards_decay_% 0
_exptl_absorpt_coefficient_mu 17.367
_exptl_absorpt_correction_T_max 0.801
_exptl_absorpt_correction_T_min 0.369
_exptl_absorpt_correction_type multi-scan
_exptl_absorpt_process_details SADABS
_exptl_crystal_colour transparent
_exptl_crystal_density_diffrn 5.814
_exptl_crystal_description rod
_exptl_crystal_F_000 1072
_exptl_crystal_size_max 0.26
_exptl_crystal_size_mid 0.04
_exptl_crystal_size_min 0.04
_refine_diff_density_max 2.038
_refine_diff_density_min -2.325
_refine_diff_density_rms 0.388
_refine_ls_extinction_coef 0.00218(13)
_refine_ls_extinction_expression Fc^*^=kFc[1+0.001xFc^2^\l^3^/sin(2\q)]^-1/4^
_refine_ls_extinction_method SHELXL
_refine_ls_goodness_of_fit_ref 0.982
_refine_ls_hydrogen_treatment none
_refine_ls_matrix_type full
_refine_ls_number_parameters 101
_refine_ls_number_reflns 2478
_refine_ls_number_restraints 0
_refine_ls_restrained_S_all 0.982
_refine_ls_R_factor_all 0.0371
_refine_ls_R_factor_gt 0.0299
_refine_ls_shift/su_max 0.000
_refine_ls_shift/su_mean 0.000
_refine_ls_structure_factor_coef Fsqd
_refine_ls_weighting_details 'calc w=1/[\s^2^(Fo^2^)+(0.0375P)^2^+0.0000P] where P=(Fo^2^+2Fc^2^)/3'
_refine_ls_weighting_scheme calc
_refine_ls_wR_factor_gt 0.0687
_refine_ls_wR_factor_ref 0.0709
_reflns_number_gt 2056
_reflns_number_total 2478
_reflns_threshold_expression >2sigma(I)
_cod_data_source_file ja017648b_s1_1.cif
_cod_data_source_block mj75
_cod_original_sg_symbol_H-M 'P 21/n'
_cod_database_code 4114760

loop_
_symmetry_equiv_pos_as_xyz
'x, y, z'
'-x+1/2, y+1/2, -z+1/2'
'-x, -y, -z'
'x-1/2, -y-1/2, z-1/2'

loop_
_atom_site_label
_atom_site_type_symbol
_atom_site_fract_x
_atom_site_fract_y
_atom_site_fract_z
_atom_site_U_iso_or_equiv
_atom_site_adp_type
_atom_site_occupancy
_atom_site_symmetry_multiplicity
_atom_site_calc_flag
Ba1 Ba 0.68575(3) 0.24146(6) 0.10398(2) 0.01526(9) Uani 1 1 d
Te1 Te 0.47211(3) 0.72717(6) 0.20825(2) 0.01127(9) Uani 1 1 d
Te2 Te 0.29407(3) 0.23952(6) 0.10665(2) 0.01135(9) Uani 1 1 d
Te3 Te 0.01687(4) -0.19787(6) 0.09288(2) 0.01100(9) Uani 1 1 d
O1 O 0.6490(4) 0.7815(8) 0.2120(3) 0.0184(8) Uani 1 1 d
O2 O 0.4300(4) 0.5282(7) 0.0889(3) 0.0144(7) Uani 1 1 d
O3 O 0.5095(4) 0.3664(7) 0.2684(3) 0.0194(8) Uani 1 1 d
O4 O 0.4376(4) 0.0223(7) 0.0956(3) 0.0143(7) Uani 1 1 d
O5 O 0.2279(4) 0.2730(7) -0.0273(3) 0.0169(8) Uani 1 1 d
O6 O 0.2013(4) -0.1225(8) 0.1197(3) 0.0201(8) Uani 1 1 d
O7 O -0.0369(4) 0.1445(7) 0.0677(3) 0.0152(7) Uani 1 1 d

loop_
_atom_site_aniso_label
_atom_site_aniso_U_11
_atom_site_aniso_U_22
_atom_site_aniso_U_33
_atom_site_aniso_U_23
_atom_site_aniso_U_13
_atom_site_aniso_U_12
Ba1 0.01213(17) 0.01645(15) 0.01716(15) 0.00176(10) 0.00214(12) -0.00114(10)
Te1 0.01097(17) 0.01153(16) 0.01166(15) -0.00106(10) 0.00291(12) -0.00025(10)
Te2 0.01067(17) 0.01208(15) 0.01146(15) 0.00028(10) 0.00221(11) 0.00078(11)
Te3 0.01110(17) 0.00993(15) 0.01198(15) 0.00020(10) 0.00183(11) -0.00093(10)
O1 0.0073(19) 0.028(2) 0.0203(19) 0.0038(15) 0.0022(15) -0.0013(14)
O2 0.022(2) 0.0106(17) 0.0110(16) 0.0006(12) 0.0024(14) -0.0029(14)
O3 0.032(2) 0.0125(18) 0.0153(17) 0.0022(13) 0.0090(17) 0.0035(16)
O4 0.0150(19) 0.0101(17) 0.0184(17) 0.0016(13) 0.0047(14) -0.0012(13)
O5 0.017(2) 0.0197(19) 0.0130(16) 0.0029(13) 0.0005(15) -0.0040(14)
O6 0.0114(19) 0.020(2) 0.028(2) 0.0052(15) -0.0013(16) -0.0033(15)
O7 0.022(2) 0.0113(17) 0.0135(16) -0.0007(13) 0.0051(15) -0.0003(14)

loop_
_atom_type_symbol
_atom_type_description
_atom_type_scat_dispersion_real
_atom_type_scat_dispersion_imag
_atom_type_scat_source
O O 0.0106 0.0060 'International Tables Vol C Tables 4.2.6.8 and 6.1.1.4'
Te Te -0.5308 1.6751 'International Tables Vol C Tables 4.2.6.8 and 6.1.1.4'
Ba Ba -0.3244 2.2819 'International Tables Vol C Tables 4.2.6.8 and 6.1.1.4'

loop_
_geom_angle_atom_site_label_1
_geom_angle_atom_site_label_2
_geom_angle_atom_site_label_3
_geom_angle
_geom_angle_site_symmetry_1
_geom_angle_site_symmetry_3
O4 Ba1 O1 119.49(12) . 2_645
O4 Ba1 O1 58.79(11) . 1_545
O1 Ba1 O1 73.71(10) 2_645 1_545
O4 Ba1 O5 131.98(11) . 3_665
O1 Ba1 O5 94.30(11) 2_645 3_665
O1 Ba1 O5 167.73(12) 1_545 3_665
O4 Ba1 O2 83.89(11) . 3_665
O1 Ba1 O2 149.53(11) 2_645 3_665
O1 Ba1 O2 136.55(11) 1_545 3_665
O5 Ba1 O2 55.61(10) 3_665 3_665
O4 Ba1 O2 54.49(10) . .
O1 Ba1 O2 115.19(11) 2_645 .
O1 Ba1 O2 105.78(11) 1_545 .
O5 Ba1 O2 81.42(11) 3_665 .
O2 Ba1 O2 60.54(12) 3_665 .
O4 Ba1 O7 143.90(10) . 1_655
O1 Ba1 O7 72.52(11) 2_645 1_655
O1 Ba1 O7 98.27(11) 1_545 1_655
O5 Ba1 O7 75.13(11) 3_665 1_655
O2 Ba1 O7 100.69(10) 3_665 1_655
O2 Ba1 O7 155.93(10) . 1_655
O4 Ba1 O5 86.21(11) . 3_655
O1 Ba1 O5 101.54(11) 2_645 3_655
O1 Ba1 O5 60.16(11) 1_545 3_655
O5 Ba1 O5 121.54(14) 3_665 3_655
O2 Ba1 O5 99.11(10) 3_665 3_655
O2 Ba1 O5 135.41(10) . 3_655
O7 Ba1 O5 57.69(11) 1_655 3_655
O4 Ba1 O4 62.38(12) . 3_655
O1 Ba1 O4 155.85(11) 2_645 3_655
O1 Ba1 O4 90.03(11) 1_545 3_655
O5 Ba1 O4 100.51(10) 3_665 3_655
O2 Ba1 O4 50.46(10) 3_665 3_655
O2 Ba1 O4 86.03(10) . 3_655
O7 Ba1 O4 92.88(10) 1_655 3_655
O5 Ba1 O4 54.40(10) 3_655 3_655
O4 Ba1 O3 59.41(11) . .
O1 Ba1 O3 71.96(12) 2_645 .
O1 Ba1 O3 71.33(11) 1_545 .
O5 Ba1 O3 107.92(11) 3_665 .
O2 Ba1 O3 110.08(11) 3_665 .
O2 Ba1 O3 49.57(10) . .
O7 Ba1 O3 144.47(11) 1_655 .
O5 Ba1 O3 130.53(10) 3_655 .
O4 Ba1 O3 120.24(11) 3_655 .
O4 Ba1 O1 102.10(10) . .
O1 Ba1 O1 68.22(10) 2_645 .
O1 Ba1 O1 118.08(14) 1_545 .
O5 Ba1 O1 57.59(11) 3_665 .
O2 Ba1 O1 88.97(10) 3_665 .
O2 Ba1 O1 55.28(10) . .
O7 Ba1 O1 113.70(10) 1_655 .
O5 Ba1 O1 169.04(11) 3_655 .
O4 Ba1 O1 135.93(10) 3_655 .
O3 Ba1 O1 51.55(10) . .
O1 Te1 O2 101.56(18) . .
O1 Te1 O3 90.51(17) . .
O2 Te1 O3 80.63(15) . .
O1 Te1 O4 87.75(16) . 1_565
O2 Te1 O4 78.74(15) . 1_565
O3 Te1 O4 158.50(14) . 1_565
O5 Te2 O4 98.77(17) . .
O5 Te2 O2 88.17(15) . .
O4 Te2 O2 83.42(16) . .
O5 Te2 O6 93.75(16) . .
O4 Te2 O6 80.44(16) . .
O2 Te2 O6 163.85(16) . .
O7 Te3 O6 95.18(17) . .
O7 Te3 O3 85.96(16) . 2_545
O6 Te3 O3 93.61(19) . 2_545
O7 Te3 O7 76.97(16) . 3
O6 Te3 O7 85.43(17) . 3
O3 Te3 O7 162.73(15) 2_545 3
Te1 O1 Ba1 118.33(19) . 2_655
Te1 O1 Ba1 108.95(17) . 1_565
Ba1 O1 Ba1 113.99(14) 2_655 1_565
Te1 O1 Ba1 92.08(15) . .
Ba1 O1 Ba1 103.86(12) 2_655 .
Ba1 O1 Ba1 118.08(14) 1_565 .
Te1 O2 Te2 111.29(17) . .
Te1 O2 Ba1 121.98(15) . 3_665
Te2 O2 Ba1 102.34(14) . 3_665
Te1 O2 Ba1 97.79(14) . .
Te2 O2 Ba1 102.74(13) . .
Ba1 O2 Ba1 119.46(12) 3_665 .
Te3 O3 Te1 119.11(19) 2 .
Te3 O3 Ba1 144.97(19) 2 .
Te1 O3 Ba1 90.25(12) . .
Te2 O4 Te1 114.87(18) . 1_545
Te2 O4 Ba1 117.95(16) . .
Te1 O4 Ba1 102.65(14) 1_545 .
Te2 O4 Ba1 96.88(14) . 3_655
Te1 O4 Ba1 107.01(13) 1_545 3_655
Ba1 O4 Ba1 117.62(12) . 3_655
Te2 O5 Ba1 110.17(16) . 3_665
Te2 O5 Ba1 99.62(15) . 3_655
Ba1 O5 Ba1 121.54(14) 3_665 3_655
Te3 O6 Te2 127.3(2) . .
Te3 O7 Te3 103.03(16) . 3
Te3 O7 Ba1 112.82(16) . 1_455
Te3 O7 Ba1 111.78(15) 3 1_455

loop_
_geom_bond_atom_site_label_1
_geom_bond_atom_site_label_2
_geom_bond_distance
_geom_bond_site_symmetry_2
Ba1 O4 2.784(4) .
Ba1 O1 2.797(4) 2_645
Ba1 O1 2.879(4) 1_545
Ba1 O5 2.942(4) 3_665
Ba1 O2 2.956(4) 3_665
Ba1 O2 3.008(4) .
Ba1 O7 3.010(4) 1_655
Ba1 O5 3.075(4) 3_655
Ba1 O4 3.126(4) 3_655
Ba1 O3 3.151(4) .
Te1 O1 1.833(4) .
Te1 O2 1.918(3) .
Te1 O3 2.074(4) .
Te1 O4 2.165(4) 1_565
Te2 O5 1.845(4) .
Te2 O4 1.889(4) .
Te2 O2 2.101(4) .
Te2 O6 2.146(4) .
Te3 O7 1.896(4) .
Te3 O6 1.915(4) .
Te3 O3 1.970(4) 2_545
Te3 O7 2.235(4) 3
Ba1 O1 3.240(4) .
